data_7121960
loop_
_publ_author_name
'Wolf, Benjamin M.'
'Stuhl, Christoph'
'Anwander, Reiner'

_publ_section_title
;
 Synthesis of homometallic divalent lanthanide organoimides from benzyl
 complexes.
;
_journal_issue 64
_journal_name_full 'Chemical communications (Cambridge, England)'
_journal_page_first 8826
_journal_page_last 8829
_journal_paper_doi 10.1039/c8cc05234d
_journal_volume 54
_journal_year 2018
_chemical_formula_sum 'C32 H36 Eu2 O'
_chemical_formula_weight 740.53
_chemical_properties_physical Air-sensitive,Moisture-sensitive
_space_group_crystal_system triclinic
_space_group_IT_number 2
_space_group_name_Hall '-P 1'
_space_group_name_H-M_alt 'P -1'
_symmetry_space_group_name_Hall '-P 1'
_symmetry_space_group_name_H-M 'P -1'
_atom_sites_solution_hydrogens mixed
_audit_creation_method SHELXL-2014/7
_audit_update_record
;
2018-06-28 deposited with the CCDC.
2018-07-12 downloaded from the CCDC.
;
_cell_angle_alpha 94.734(3)
_cell_angle_beta 94.590(3)
_cell_angle_gamma 90.111(3)
_cell_formula_units_Z 4
_cell_length_a 12.4889(13)
_cell_length_b 14.9634(16)
_cell_length_c 15.0111(16)
_cell_measurement_reflns_used 581
_cell_measurement_temperature 170(2)
_cell_measurement_theta_max 30.365
_cell_measurement_theta_min 2.916
_cell_volume 2786.6(5)
_computing_cell_refinement 'SAINT V8.37A (Bruker AXS Inc., 2015)'
_computing_data_collection 'Bruker Apex3'
_computing_data_reduction 'SAINT V8.37A (Bruker AXS Inc., 2015)'
_computing_molecular_graphics 'POV-Ray v. 3.6/ORTEP3'
_computing_publication_material 'Bruker SHELXTL'
_computing_structure_refinement 'SHELXL-2014/7 (Sheldrick, 2014)'
_computing_structure_solution 'XT, VERSION 2014/5'
_diffrn_ambient_temperature 170(2)
_diffrn_measured_fraction_theta_full 1.000
_diffrn_measured_fraction_theta_max 1.000
_diffrn_measurement_device_type 'Smart Apex III Duo'
_diffrn_measurement_method omega-scans
_diffrn_radiation_type MoK\a
_diffrn_radiation_wavelength 0.71073
_diffrn_reflns_av_R_equivalents 0.0695
_diffrn_reflns_av_unetI/netI 0.0426
_diffrn_reflns_Laue_measured_fraction_full 1.000
_diffrn_reflns_Laue_measured_fraction_max 1.000
_diffrn_reflns_limit_h_max 16
_diffrn_reflns_limit_h_min -16
_diffrn_reflns_limit_k_max 19
_diffrn_reflns_limit_k_min -19
_diffrn_reflns_limit_l_max 19
_diffrn_reflns_limit_l_min -19
_diffrn_reflns_number 98040
_diffrn_reflns_point_group_measured_fraction_full 1.000
_diffrn_reflns_point_group_measured_fraction_max 1.000
_diffrn_reflns_theta_full 25.242
_diffrn_reflns_theta_max 27.102
_diffrn_reflns_theta_min 1.366
_diffrn_source Imus-tube
_exptl_absorpt_coefficient_mu 4.482
_exptl_absorpt_correction_T_max 0.7456
_exptl_absorpt_correction_T_min 0.5970
_exptl_absorpt_correction_type numerical
_exptl_absorpt_process_details SADABS
_exptl_crystal_colour orange
_exptl_crystal_density_diffrn 1.765
_exptl_crystal_description plate
_exptl_crystal_F_000 1448
_exptl_crystal_recrystallization_method 'Re-crystallisation from solvent'
_exptl_crystal_size_max 0.191
_exptl_crystal_size_mid 0.127
_exptl_crystal_size_min 0.124
_refine_diff_density_max 3.333
_refine_diff_density_min -1.118
_refine_diff_density_rms 0.185
_refine_ls_extinction_method none
_refine_ls_goodness_of_fit_ref 1.063
_refine_ls_hydrogen_treatment mixed
_refine_ls_matrix_type full
_refine_ls_number_parameters 753
_refine_ls_number_reflns 12272
_refine_ls_number_restraints 132
_refine_ls_restrained_S_all 1.059
_refine_ls_R_factor_all 0.0712
_refine_ls_R_factor_gt 0.0432
_refine_ls_shift/su_max 0.000
_refine_ls_shift/su_mean 0.000
_refine_ls_structure_factor_coef Fsqd
_refine_ls_weighting_details 'w=1/[\s^2^(Fo^2^)+(0.0544P)^2^+15.5120P] where P=(Fo^2^+2Fc^2^)/3'
_refine_ls_weighting_scheme calc
_refine_ls_wR_factor_gt 0.1027
_refine_ls_wR_factor_ref 0.1231
_reflns_Friedel_coverage 0.000
_reflns_number_gt 8622
_reflns_number_total 12272
_reflns_threshold_expression 'I > 2\s(I)'
_cod_data_source_file c8cc05234d2.cif
_cod_data_source_block 1-Eu_thf_mo_BW432_0m_pl
_cod_depositor_comments 'Adding full bibliography for 7121956--7121961.cif.'
_cod_database_code 7121960
_shelx_shelxl_version_number 2014/7
_shelx_space_group_comment
;
The symmetry employed for this shelxl refinement is uniquely defined
by the following loop, which should always be used as a source of
symmetry information in preference to the above space-group names.
They are only intended as comments.
;
_shelx_estimated_absorpt_t_min 0.481
_shelx_estimated_absorpt_t_max 0.606

loop_
_space_group_symop_operation_xyz
'x, y, z'
'-x, -y, -z'

loop_
_atom_site_label
_atom_site_type_symbol
_atom_site_fract_x
_atom_site_fract_y
_atom_site_fract_z
_atom_site_U_iso_or_equiv
_atom_site_adp_type
_atom_site_occupancy
_atom_site_site_symmetry_order
_atom_site_calc_flag
_atom_site_refinement_flags_posn
_atom_site_refinement_flags_adp
_atom_site_refinement_flags_occupancy
_atom_site_disorder_assembly
_atom_site_disorder_group
Eu1 Eu 0.23677(3) -0.40752(2) 0.17532(2) 0.02427(9) Uani 1 1 d . . . . .
Eu2 Eu 0.25078(3) -0.03438(2) 0.17459(2) 0.02268(9) Uani 1 1 d . . . . .
Eu3 Eu 0.20293(3) 0.06369(2) -0.17239(2) 0.02284(9) Uani 1 1 d . . . . .
Eu4 Eu 0.21684(3) 0.43652(2) -0.17092(2) 0.02337(9) Uani 1 1 d . . . . .
O1 O 0.3214(5) 0.0799(4) 0.2991(4) 0.0434(14) Uani 1 1 d . . . . .
O2 O 0.2556(5) 0.5294(4) -0.2968(4) 0.0461(14) Uani 1 1 d . . . . .
C1 C 0.2408(6) -0.2248(5) 0.1611(5) 0.0300(16) Uani 1 1 d . . . . .
H1B H 0.303(6) -0.215(4) 0.140(4) 0.016(17) Uiso 1 1 d . . . . .
H1A H 0.179(6) -0.242(5) 0.133(5) 0.03(2) Uiso 1 1 d . . . . .
C2 C 0.2497(5) -0.2105(4) 0.2554(5) 0.0245(14) Uani 1 1 d . . . . .
C3 C 0.1718(6) -0.2419(5) 0.3091(6) 0.0350(17) Uani 1 1 d . . . . .
H3 H 0.1089 -0.2708 0.2805 0.042 Uiso 1 1 calc R U . . .
C4 C 0.1840(7) -0.2318(6) 0.4018(6) 0.046(2) Uani 1 1 d . . . . .
H4 H 0.1309 -0.2557 0.4352 0.055 Uiso 1 1 calc R U . . .
C5 C 0.2726(8) -0.1872(5) 0.4470(5) 0.045(2) Uani 1 1 d . . . . .
H5 H 0.2802 -0.1798 0.5106 0.054 Uiso 1 1 calc R U . . .
C6 C 0.3488(7) -0.1542(5) 0.3968(6) 0.042(2) Uani 1 1 d . . . . .
H6 H 0.4098 -0.1236 0.4268 0.051 Uiso 1 1 calc R U . . .
C7 C 0.3395(6) -0.1641(5) 0.3036(5) 0.0306(16) Uani 1 1 d . . . . .
H7 H 0.4074 -0.1901 0.2821 0.037 Uiso 1 1 calc R U . . .
C8 C 0.5351(6) 0.0614(6) -0.1292(5) 0.0376(18) Uani 1 1 d . . . . .
H8A H 0.5259 0.0305 -0.0745 0.045 Uiso 1 1 calc R U . . .
H8AB H 0.5260 0.1264 -0.1134 0.045 Uiso 1 1 calc R U . . .
C9 C 0.4507(5) 0.0328(5) -0.1939(5) 0.0294(16) Uani 1 1 d . . . . .
C10 C 0.4042(5) 0.0883(5) -0.2593(5) 0.0301(16) Uani 1 1 d . . . . .
H10 H 0.4332 0.1505 -0.2599 0.036 Uiso 1 1 calc R U . . .
C11 C 0.3274(6) 0.0577(6) -0.3270(5) 0.0384(18) Uani 1 1 d . . . . .
H11 H 0.3067 0.0964 -0.3767 0.046 Uiso 1 1 calc R U . . .
C12 C 0.2846(6) -0.0289(6) -0.3300(6) 0.0409(19) Uani 1 1 d . . . . .
H12 H 0.2345 -0.0530 -0.3817 0.049 Uiso 1 1 calc R U . . .
C13 C 0.3253(7) -0.0851(5) -0.2646(6) 0.042(2) Uani 1 1 d . . . . .
H13 H 0.2977 -0.1481 -0.2668 0.051 Uiso 1 1 calc R U . . .
C14 C 0.4033(6) -0.0548(5) -0.1970(6) 0.0365(18) Uani 1 1 d . . . . .
H14 H 0.4269 -0.0953 -0.1496 0.044 Uiso 1 1 calc R U . . .
C15 C 0.0206(6) -0.0599(5) 0.1546(6) 0.0297(16) Uani 1 1 d . . . . .
H15B H 0.002(6) -0.042(5) 0.094(5) 0.024(18) Uiso 1 1 d . . . . .
H15A H 0.045(7) -0.118(6) 0.159(6) 0.06(3) Uiso 1 1 d . . . . .
C16 C 0.0131(5) 0.0069(4) 0.2250(5) 0.0281(15) Uani 1 1 d . . . . .
C17 C -0.0376(5) 0.0906(4) 0.2122(5) 0.0289(15) Uani 1 1 d . . . . .
H17 H -0.0176 0.1165 0.1565 0.035 Uiso 1 1 calc R U . . .
C18 C -0.0464(6) 0.1558(5) 0.2827(5) 0.0373(18) Uani 1 1 d . . . . .
H18 H -0.0792 0.2113 0.2710 0.045 Uiso 1 1 calc R U . . .
C19 C -0.0084(7) 0.1418(6) 0.3695(6) 0.047(2) Uani 1 1 d . . . . .
H19 H -0.0150 0.1866 0.4173 0.057 Uiso 1 1 calc R U . . .
C20 C 0.0397(8) 0.0599(6) 0.3845(6) 0.052(2) Uani 1 1 d . . . . .
H20 H 0.0648 0.0485 0.4439 0.062 Uiso 1 1 calc R U . . .
C21 C 0.0517(7) -0.0049(5) 0.3157(6) 0.042(2) Uani 1 1 d . . . . .
H21 H 0.0866 -0.0591 0.3287 0.051 Uiso 1 1 calc R U . . .
C22 C 0.2292(7) -0.0108(5) -0.0098(5) 0.0317(16) Uani 1 1 d . . . . .
H22B H 0.291(9) -0.035(7) -0.018(7) 0.08(4) Uiso 1 1 d . . . . .
C23 C 0.2404(6) 0.0813(5) 0.0243(5) 0.0293(15) Uani 1 1 d . . . . .
C24 C 0.1538(6) 0.1308(5) 0.0606(5) 0.0349(17) Uani 1 1 d . . . . .
H24 H 0.0873 0.1009 0.0643 0.042 Uiso 1 1 calc R U . . .
C25 C 0.1633(7) 0.2203(5) 0.0906(6) 0.046(2) Uani 1 1 d . . . . .
H25 H 0.1033 0.2508 0.1132 0.055 Uiso 1 1 calc R U . . .
C26 C 0.2588(7) 0.2659(5) 0.0881(6) 0.042(2) Uani 1 1 d . . . . .
H26 H 0.2656 0.3274 0.1096 0.050 Uiso 1 1 calc R U . . .
C27 C 0.3434(7) 0.2209(5) 0.0541(6) 0.043(2) Uani 1 1 d . . . . .
H27 H 0.4093 0.2519 0.0516 0.051 Uiso 1 1 calc R U . . .
C28 C 0.3357(6) 0.1318(5) 0.0234(5) 0.0359(17) Uani 1 1 d . . . . .
H28 H 0.3969 0.1032 0.0007 0.043 Uiso 1 1 calc R U . . .
C29 C 0.2088(6) 0.2492(4) -0.1575(5) 0.0288(15) Uani 1 1 d . . . . .
H29B H 0.151(7) 0.237(5) -0.129(5) 0.03(2) Uiso 1 1 d . . . . .
H29A H 0.271(7) 0.265(5) -0.128(5) 0.04(2) Uiso 1 1 d . . . . .
C30 C 0.1980(5) 0.2474(4) -0.2515(5) 0.0245(14) Uani 1 1 d . . . . .
C31 C 0.2760(6) 0.2859(4) -0.3011(5) 0.0275(15) Uani 1 1 d . . . . .
H31 H 0.3487 0.2635 -0.2812 0.033 Uiso 1 1 calc R U . . .
C32 C 0.2648(6) 0.2810(5) -0.3941(5) 0.0357(17) Uani 1 1 d . . . . .
H32 H 0.3186 0.3070 -0.4254 0.043 Uiso 1 1 calc R U . . .
C33 C 0.1774(7) 0.2392(5) -0.4422(5) 0.042(2) Uani 1 1 d . . . . .
H33 H 0.1707 0.2363 -0.5059 0.051 Uiso 1 1 calc R U . . .
C34 C 0.0994(6) 0.2013(5) -0.3958(5) 0.0368(18) Uani 1 1 d . . . . .
H34 H 0.0392 0.1717 -0.4282 0.044 Uiso 1 1 calc R U . . .
C35 C 0.1079(6) 0.2062(4) -0.3032(5) 0.0293(15) Uani 1 1 d . . . . .
H35 H 0.0522 0.1813 -0.2732 0.035 Uiso 1 1 calc R U . . .
C36 C -0.0106(6) 0.4176(5) -0.1590(6) 0.0357(18) Uani 1 1 d . . . . .
H36B H 0.018(7) 0.351(6) -0.165(6) 0.05(3) Uiso 1 1 d . . . . .
H36A H -0.015(8) 0.440(7) -0.102(7) 0.07(3) Uiso 1 1 d . . . . .
C37 C -0.0344(6) 0.4686(5) -0.2333(6) 0.0347(17) Uani 1 1 d . . . . .
C38 C -0.0807(6) 0.5558(5) -0.2237(5) 0.0330(16) Uani 1 1 d . . . . .
H38 H -0.0488 0.5935 -0.1700 0.040 Uiso 1 1 calc R U . . .
C39 C -0.1065(7) 0.6047(6) -0.2974(7) 0.050(2) Uani 1 1 d . . . . .
H39 H -0.1344 0.6634 -0.2881 0.060 Uiso 1 1 calc R U . . .
C40 C -0.0925(11) 0.5699(7) -0.3834(7) 0.075(3) Uani 1 1 d . . . . .
H40 H -0.1116 0.6031 -0.4335 0.090 Uiso 1 1 calc R U . . .
C41 C -0.0492(12) 0.4841(7) -0.3945(7) 0.084(4) Uani 1 1 d . . . . .
H41 H -0.0398 0.4587 -0.4535 0.100 Uiso 1 1 calc R U . . .
C42 C -0.0198(9) 0.4354(6) -0.3233(7) 0.061(3) Uani 1 1 d . . . . .
H42 H 0.0112 0.3779 -0.3341 0.073 Uiso 1 1 calc R U . . .
C43 C 0.2242(7) 0.4911(5) 0.0132(5) 0.0340(17) Uani 1 1 d . . . . .
H43B H 0.282(8) 0.463(6) 0.017(6) 0.05(3) Uiso 1 1 d . . . . .
H43A H 0.152(6) 0.465(5) 0.009(5) 0.03(2) Uiso 1 1 d . . . . .
C44 C 0.2284(6) 0.5770(5) -0.0204(5) 0.0288(15) Uani 1 1 d . . . . .
C45 C 0.3259(6) 0.6258(5) -0.0237(6) 0.0392(19) Uani 1 1 d . . . . .
H45 H 0.3917 0.5992 -0.0040 0.047 Uiso 1 1 calc R U . . .
C46 C 0.3286(7) 0.7094(6) -0.0542(6) 0.045(2) Uani 1 1 d . . . . .
H46 H 0.3959 0.7391 -0.0548 0.054 Uiso 1 1 calc R U . . .
C47 C 0.2360(7) 0.7519(5) -0.0841(6) 0.0412(19) Uani 1 1 d . . . . .
H47 H 0.2386 0.8098 -0.1054 0.049 Uiso 1 1 calc R U . . .
C48 C 0.1399(7) 0.7073(5) -0.0820(6) 0.043(2) Uani 1 1 d . . . . .
H48 H 0.0752 0.7358 -0.1012 0.052 Uiso 1 1 calc R U . . .
C49 C 0.1345(6) 0.6224(5) -0.0526(6) 0.0395(18) Uani 1 1 d . . . . .
H49 H 0.0666 0.5934 -0.0540 0.047 Uiso 1 1 calc R U . . .
C50 C 0.4389(6) 0.4126(6) -0.1241(6) 0.0398(19) Uani 1 1 d . . . . .
H50A H 0.4591 0.4506 -0.0682 0.048 Uiso 1 1 calc R U . . .
H50B H 0.4500 0.3494 -0.1108 0.048 Uiso 1 1 calc R U . . .
C51 C 0.5096(6) 0.4325(5) -0.1882(5) 0.0336(17) Uani 1 1 d . . . . .
C52 C 0.5420(5) 0.3677(5) -0.2572(5) 0.0307(16) Uani 1 1 d . . . . .
H52 H 0.5143 0.3048 -0.2583 0.037 Uiso 1 1 calc R U . . .
C53 C 0.6023(6) 0.3886(5) -0.3247(5) 0.0349(17) Uani 1 1 d . . . . .
H53 H 0.6122 0.3423 -0.3753 0.042 Uiso 1 1 calc R U . . .
C54 C 0.6427(7) 0.4760(5) -0.3290(6) 0.043(2) Uani 1 1 d . . . . .
H54 H 0.6791 0.4932 -0.3821 0.051 Uiso 1 1 calc R U . . .
C55 C 0.6169(7) 0.5405(5) -0.2603(6) 0.044(2) Uani 1 1 d . . . . .
H55 H 0.6432 0.6035 -0.2617 0.053 Uiso 1 1 calc R U . . .
C56 C 0.5543(6) 0.5207(5) -0.1926(6) 0.0384(19) Uani 1 1 d . . . . .
H56 H 0.5414 0.5686 -0.1442 0.046 Uiso 1 1 calc R U . . .
C57A C 0.3976(10) 0.0735(7) 0.3752(9) 0.045(3) Uani 0.753(16) 1 d . U P A 1
H57A H 0.4573 0.0336 0.3589 0.054 Uiso 0.753(16) 1 calc R U P A 1
H57B H 0.3626 0.0489 0.4249 0.054 Uiso 0.753(16) 1 calc R U P A 1
C58A C 0.4393(13) 0.1665(8) 0.4032(11) 0.057(4) Uani 0.753(16) 1 d . U P A 1
H58A H 0.4310 0.1822 0.4677 0.068 Uiso 0.753(16) 1 calc R U P A 1
H58B H 0.5162 0.1715 0.3926 0.068 Uiso 0.753(16) 1 calc R U P A 1
C59A C 0.3732(13) 0.2270(8) 0.3468(10) 0.067(4) Uani 0.753(16) 1 d . U P A 1
H59A H 0.4163 0.2512 0.3016 0.081 Uiso 0.753(16) 1 calc R U P A 1
H59B H 0.3448 0.2776 0.3843 0.081 Uiso 0.753(16) 1 calc R U P A 1
C60A C 0.2839(13) 0.1684(7) 0.3027(10) 0.059(4) Uani 0.753(16) 1 d . U P A 1
H60A H 0.2200 0.1741 0.3376 0.070 Uiso 0.753(16) 1 calc R U P A 1
H60B H 0.2637 0.1858 0.2414 0.070 Uiso 0.753(16) 1 calc R U P A 1
C61A C 0.3294(12) 0.5156(12) -0.3684(13) 0.049(4) Uani 0.70(3) 1 d . U P B 1
H61A H 0.2961 0.4768 -0.4198 0.058 Uiso 0.70(3) 1 calc R U P B 1
H61B H 0.3973 0.4880 -0.3459 0.058 Uiso 0.70(3) 1 calc R U P B 1
C62A C 0.3491(14) 0.6083(10) -0.3947(12) 0.056(4) Uani 0.70(3) 1 d . U P B 1
H62A H 0.3655 0.6074 -0.4582 0.068 Uiso 0.70(3) 1 calc R U P B 1
H62B H 0.4086 0.6387 -0.3561 0.068 Uiso 0.70(3) 1 calc R U P B 1
C63A C 0.2377(15) 0.6551(11) -0.3792(12) 0.067(4) Uani 0.70(3) 1 d . U P B 1
H63A H 0.2476 0.7205 -0.3649 0.081 Uiso 0.70(3) 1 calc R U P B 1
H63B H 0.1870 0.6447 -0.4332 0.081 Uiso 0.70(3) 1 calc R U P B 1
C64A C 0.1990(14) 0.6144(10) -0.3056(11) 0.055(4) Uani 0.70(3) 1 d . U P B 1
H64A H 0.1207 0.6033 -0.3162 0.067 Uiso 0.70(3) 1 calc R U P B 1
H64B H 0.2126 0.6543 -0.2499 0.067 Uiso 0.70(3) 1 calc R U P B 1
C57B C 0.310(3) 0.072(3) 0.397(3) 0.053(8) Uani 0.247(16) 1 d . U P A 2
H57C H 0.3079 0.0092 0.4133 0.064 Uiso 0.247(16) 1 calc R U P A 2
H57D H 0.2485 0.1061 0.4201 0.064 Uiso 0.247(16) 1 calc R U P A 2
C58B C 0.418(4) 0.118(4) 0.423(3) 0.064(8) Uani 0.247(16) 1 d . U P A 2
H58C H 0.4208 0.1409 0.4871 0.077 Uiso 0.247(16) 1 calc R U P A 2
H58D H 0.4755 0.0738 0.4159 0.077 Uiso 0.247(16) 1 calc R U P A 2
C59B C 0.436(4) 0.193(3) 0.369(3) 0.060(8) Uani 0.247(16) 1 d . U P A 2
H59C H 0.4123 0.2507 0.3978 0.071 Uiso 0.247(16) 1 calc R U P A 2
H59D H 0.5126 0.1982 0.3571 0.071 Uiso 0.247(16) 1 calc R U P A 2
C60B C 0.370(4) 0.168(3) 0.287(3) 0.060(9) Uani 0.247(16) 1 d . U P A 2
H60C H 0.4143 0.1630 0.2352 0.072 Uiso 0.247(16) 1 calc R U P A 2
H60D H 0.3135 0.2128 0.2769 0.072 Uiso 0.247(16) 1 calc R U P A 2
C61B C 0.296(5) 0.513(4) -0.381(5) 0.088(11) Uani 0.30(3) 1 d . U P B 2
H61C H 0.2490 0.4673 -0.4170 0.105 Uiso 0.30(3) 1 calc R U P B 2
H61D H 0.3683 0.4868 -0.3727 0.105 Uiso 0.30(3) 1 calc R U P B 2
C62B C 0.302(4) 0.594(3) -0.431(4) 0.087(10) Uani 0.30(3) 1 d . U P B 2
H62C H 0.2358 0.6031 -0.4706 0.104 Uiso 0.30(3) 1 calc R U P B 2
H62D H 0.3660 0.5946 -0.4661 0.104 Uiso 0.30(3) 1 calc R U P B 2
C63B C 0.312(5) 0.663(3) -0.339(3) 0.088(10) Uani 0.30(3) 1 d . U P B 2
H63C H 0.3879 0.6703 -0.3135 0.106 Uiso 0.30(3) 1 calc R U P B 2
H63D H 0.2821 0.7226 -0.3494 0.106 Uiso 0.30(3) 1 calc R U P B 2
C64B C 0.255(5) 0.621(4) -0.286(4) 0.091(10) Uani 0.30(3) 1 d . U P B 2
H64C H 0.1797 0.6406 -0.2958 0.109 Uiso 0.30(3) 1 calc R U P B 2
H64D H 0.2804 0.6397 -0.2236 0.109 Uiso 0.30(3) 1 calc R U P B 2
H22A H 0.159(7) -0.039(5) -0.004(5) 0.03(2) Uiso 1 1 d . . . . .

loop_
_atom_site_aniso_label
_atom_site_aniso_U_11
_atom_site_aniso_U_22
_atom_site_aniso_U_33
_atom_site_aniso_U_23
_atom_site_aniso_U_13
_atom_site_aniso_U_12
Eu1 0.01713(17) 0.01991(16) 0.0352(2) -0.00141(14) 0.00243(14) 0.00129(12)
Eu2 0.01860(17) 0.02130(16) 0.02801(19) 0.00302(13) 0.00011(13) 0.00050(12)
Eu3 0.01674(16) 0.02017(16) 0.0323(2) 0.00543(13) 0.00280(13) 0.00227(12)
Eu4 0.02029(17) 0.02053(16) 0.02956(19) 0.00167(13) 0.00412(14) 0.00111(12)
O1 0.048(3) 0.033(3) 0.045(3) -0.008(2) -0.006(3) 0.002(2)
O2 0.051(4) 0.040(3) 0.051(4) 0.015(3) 0.014(3) 0.006(3)
C1 0.025(4) 0.033(4) 0.031(4) 0.001(3) -0.002(3) -0.002(3)
C2 0.023(3) 0.014(3) 0.037(4) 0.006(3) 0.002(3) 0.003(2)
C3 0.031(4) 0.027(4) 0.049(5) 0.007(3) 0.012(3) 0.004(3)
C4 0.049(5) 0.043(5) 0.051(5) 0.016(4) 0.024(4) 0.014(4)
C5 0.076(6) 0.031(4) 0.028(4) -0.001(3) 0.008(4) 0.010(4)
C6 0.056(5) 0.027(4) 0.041(5) 0.003(3) -0.012(4) -0.004(4)
C7 0.025(4) 0.024(3) 0.042(4) 0.006(3) -0.001(3) 0.003(3)
C8 0.025(4) 0.048(5) 0.043(5) 0.014(4) 0.012(3) 0.013(3)
C9 0.015(3) 0.030(4) 0.046(4) 0.007(3) 0.013(3) 0.006(3)
C10 0.017(3) 0.034(4) 0.041(4) 0.010(3) 0.007(3) 0.006(3)
C11 0.028(4) 0.051(5) 0.038(4) 0.011(4) 0.010(3) 0.011(3)
C12 0.031(4) 0.048(5) 0.040(5) -0.016(4) -0.001(3) 0.002(3)
C13 0.037(4) 0.029(4) 0.062(6) -0.001(4) 0.016(4) 0.003(3)
C14 0.025(4) 0.028(4) 0.060(5) 0.012(3) 0.012(3) 0.011(3)
C15 0.022(4) 0.022(3) 0.046(5) 0.008(3) 0.005(3) 0.002(3)
C16 0.017(3) 0.020(3) 0.047(4) 0.006(3) 0.000(3) -0.001(2)
C17 0.022(3) 0.026(3) 0.040(4) 0.007(3) 0.004(3) 0.003(3)
C18 0.034(4) 0.029(4) 0.048(5) 0.000(3) 0.001(4) 0.002(3)
C19 0.057(6) 0.038(5) 0.044(5) -0.004(4) -0.007(4) -0.008(4)
C20 0.065(6) 0.050(5) 0.038(5) 0.009(4) -0.012(4) -0.008(4)
C21 0.041(5) 0.030(4) 0.054(5) 0.011(4) -0.018(4) -0.005(3)
C22 0.029(4) 0.039(4) 0.026(4) 0.001(3) -0.001(3) 0.006(3)
C23 0.027(4) 0.034(4) 0.028(4) 0.009(3) 0.002(3) 0.005(3)
C24 0.028(4) 0.037(4) 0.041(4) 0.002(3) 0.011(3) -0.002(3)
C25 0.032(4) 0.037(4) 0.065(6) -0.010(4) 0.004(4) 0.009(3)
C26 0.047(5) 0.019(3) 0.059(6) 0.002(3) 0.000(4) -0.002(3)
C27 0.035(4) 0.038(4) 0.056(5) 0.016(4) -0.002(4) -0.005(3)
C28 0.028(4) 0.036(4) 0.046(5) 0.011(3) 0.003(3) 0.009(3)
C29 0.028(4) 0.022(3) 0.036(4) 0.005(3) -0.002(3) -0.005(3)
C30 0.024(3) 0.014(3) 0.035(4) 0.001(3) -0.001(3) 0.002(2)
C31 0.023(3) 0.024(3) 0.037(4) 0.005(3) 0.003(3) 0.001(3)
C32 0.042(4) 0.028(4) 0.038(4) 0.001(3) 0.012(4) -0.001(3)
C33 0.056(5) 0.043(5) 0.028(4) 0.003(3) 0.002(4) 0.008(4)
C34 0.031(4) 0.036(4) 0.040(5) -0.002(3) -0.009(3) 0.002(3)
C35 0.024(4) 0.025(3) 0.039(4) 0.003(3) -0.002(3) 0.002(3)
C36 0.020(4) 0.026(4) 0.060(6) -0.001(4) 0.000(4) 0.008(3)
C37 0.025(4) 0.022(3) 0.058(5) -0.002(3) 0.012(3) -0.008(3)
C38 0.027(4) 0.030(4) 0.042(4) 0.001(3) 0.008(3) 0.001(3)
C39 0.052(5) 0.034(4) 0.066(6) 0.009(4) 0.008(5) -0.007(4)
C40 0.124(11) 0.051(6) 0.055(7) 0.020(5) 0.021(7) -0.011(6)
C41 0.156(13) 0.046(6) 0.053(7) -0.005(5) 0.047(7) -0.027(7)
C42 0.089(8) 0.029(4) 0.071(7) 0.000(4) 0.049(6) -0.003(5)
C43 0.038(5) 0.031(4) 0.033(4) 0.002(3) 0.003(4) 0.007(3)
C44 0.032(4) 0.028(4) 0.026(4) -0.001(3) 0.002(3) 0.007(3)
C45 0.026(4) 0.035(4) 0.055(5) -0.006(4) 0.002(4) 0.004(3)
C46 0.037(5) 0.040(5) 0.058(6) 0.002(4) 0.009(4) -0.004(4)
C47 0.049(5) 0.022(4) 0.054(5) 0.003(3) 0.006(4) 0.002(3)
C48 0.035(4) 0.038(4) 0.057(5) 0.012(4) -0.002(4) 0.008(3)
C49 0.031(4) 0.038(4) 0.049(5) 0.006(4) -0.005(4) -0.001(3)
C50 0.021(4) 0.049(5) 0.047(5) -0.004(4) -0.002(3) 0.001(3)
C51 0.018(3) 0.030(4) 0.050(5) -0.004(3) -0.005(3) 0.006(3)
C52 0.021(3) 0.025(3) 0.046(5) -0.002(3) 0.000(3) 0.001(3)
C53 0.033(4) 0.032(4) 0.038(4) -0.002(3) -0.005(3) 0.006(3)
C54 0.049(5) 0.039(4) 0.042(5) 0.014(4) 0.001(4) -0.003(4)
C55 0.039(5) 0.025(4) 0.067(6) 0.006(4) -0.006(4) 0.003(3)
C56 0.027(4) 0.022(3) 0.064(6) -0.004(3) -0.006(4) 0.007(3)
C57A 0.051(7) 0.027(4) 0.054(7) 0.000(4) -0.009(5) 0.003(3)
C58A 0.072(7) 0.028(4) 0.066(7) 0.002(4) -0.019(6) -0.002(4)
C59A 0.086(7) 0.030(4) 0.080(9) 0.005(4) -0.030(6) -0.001(3)
C60A 0.076(7) 0.030(5) 0.066(7) -0.002(5) -0.018(6) 0.004(4)
C61A 0.047(6) 0.049(5) 0.053(7) 0.016(4) 0.007(5) 0.000(4)
C62A 0.064(5) 0.048(5) 0.061(7) 0.016(4) 0.015(4) 0.001(3)
C63A 0.073(6) 0.060(5) 0.076(7) 0.030(5) 0.024(5) 0.013(4)
C64A 0.060(6) 0.045(6) 0.065(6) 0.020(5) 0.015(5) 0.008(4)
C57B 0.058(9) 0.052(10) 0.050(11) -0.001(7) 0.006(6) 0.003(6)
C58B 0.063(9) 0.065(10) 0.063(9) 0.010(6) -0.002(6) -0.005(6)
C59B 0.060(10) 0.059(9) 0.059(9) 0.005(6) 0.003(6) -0.001(6)
C60B 0.061(12) 0.058(11) 0.060(9) 0.004(6) 0.002(6) 0.001(7)
C61B 0.092(15) 0.085(10) 0.086(11) 0.009(5) 0.008(8) 0.000(6)
C62B 0.088(14) 0.085(10) 0.088(10) 0.010(5) 0.008(5) 0.001(6)
C63B 0.093(13) 0.085(10) 0.088(11) 0.009(5) 0.009(7) 0.000(6)
C64B 0.097(14) 0.087(12) 0.090(11) 0.009(6) 0.012(7) -0.002(8)

loop_
_atom_type_symbol
_atom_type_description
_atom_type_scat_dispersion_real
_atom_type_scat_dispersion_imag
_atom_type_scat_source
C C 0.0033 0.0016 'International Tables Vol C Tables 4.2.6.8 and 6.1.1.4'
H H 0.0000 0.0000 'International Tables Vol C Tables 4.2.6.8 and 6.1.1.4'
Eu Eu -0.1578 3.6682 'International Tables Vol C Tables 4.2.6.8 and 6.1.1.4'
O O 0.0106 0.0060 'International Tables Vol C Tables 4.2.6.8 and 6.1.1.4'

loop_
_geom_angle_atom_site_label_1
_geom_angle_atom_site_label_2
_geom_angle_atom_site_label_3
_geom_angle
_geom_angle_site_symmetry_1
_geom_angle_site_symmetry_3
C43 Eu1 C1 114.1(2) 1_545 .
C43 Eu1 C36 85.2(3) 1_545 2
C1 Eu1 C36 93.6(2) . 2
C43 Eu1 C53 133.2(2) 1_545 2_655
C1 Eu1 C53 90.6(2) . 2_655
C36 Eu1 C53 134.4(3) 2 2_655
C43 Eu1 C37 96.4(2) 1_545 2
C1 Eu1 C37 112.4(2) . 2
C36 Eu1 C37 28.6(2) 2 2
C53 Eu1 C37 110.3(2) 2_655 2
C43 Eu1 C54 119.0(2) 1_545 2_655
C1 Eu1 C54 117.8(2) . 2_655
C36 Eu1 C54 120.0(3) 2 2_655
C53 Eu1 C54 28.1(2) 2_655 2_655
C37 Eu1 C54 91.7(2) 2 2_655
C43 Eu1 C44 28.8(2) 1_545 1_545
C1 Eu1 C44 85.3(2) . 1_545
C36 Eu1 C44 87.6(2) 2 1_545
C53 Eu1 C44 138.0(2) 2_655 1_545
C37 Eu1 C44 109.8(2) 2 1_545
C54 Eu1 C44 140.1(2) 2_655 1_545
C43 Eu1 C52 115.3(2) 1_545 2_655
C1 Eu1 C52 81.1(2) . 2_655
C36 Eu1 C52 159.3(2) 2 2_655
C53 Eu1 C52 26.9(2) 2_655 2_655
C37 Eu1 C52 137.2(2) 2 2_655
C54 Eu1 C52 48.6(2) 2_655 2_655
C44 Eu1 C52 111.7(2) 1_545 2_655
C43 Eu1 C55 91.6(2) 1_545 2_655
C1 Eu1 C55 135.7(2) . 2_655
C36 Eu1 C55 125.3(2) 2 2_655
C53 Eu1 C55 48.0(2) 2_655 2_655
C37 Eu1 C55 98.7(2) 2 2_655
C54 Eu1 C55 27.5(2) 2_655 2_655
C44 Eu1 C55 113.6(2) 1_545 2_655
C52 Eu1 C55 54.9(2) 2_655 2_655
C43 Eu1 C2 141.3(2) 1_545 .
C1 Eu1 C2 27.1(2) . .
C36 Eu1 C2 95.5(2) 2 .
C53 Eu1 C2 70.00(19) 2_655 .
C37 Eu1 C2 102.41(19) 2 .
C54 Eu1 C2 94.1(2) 2_655 .
C44 Eu1 C2 112.44(19) 1_545 .
C52 Eu1 C2 70.75(18) 2_655 .
C55 Eu1 C2 118.0(2) 2_655 .
C43 Eu1 C38 82.1(2) 1_545 2
C1 Eu1 C38 139.5(2) . 2
C36 Eu1 C38 49.2(2) 2 2
C53 Eu1 C38 104.7(2) 2_655 2
C37 Eu1 C38 27.13(19) 2 2
C54 Eu1 C38 78.7(2) 2_655 2
C44 Eu1 C38 105.2(2) 1_545 2
C52 Eu1 C38 127.0(2) 2_655 2
C55 Eu1 C38 76.2(2) 2_655 2
C2 Eu1 C38 126.62(18) . 2
C43 Eu1 C56 78.3(2) 1_545 2_655
C1 Eu1 C56 122.4(2) . 2_655
C36 Eu1 C56 144.0(2) 2 2_655
C53 Eu1 C56 55.1(2) 2_655 2_655
C37 Eu1 C56 122.0(2) 2 2_655
C54 Eu1 C56 47.8(2) 2_655 2_655
C44 Eu1 C56 92.7(2) 1_545 2_655
C52 Eu1 C56 46.59(19) 2_655 2_655
C55 Eu1 C56 26.0(2) 2_655 2_655
C2 Eu1 C56 117.34(18) . 2_655
C38 Eu1 C56 96.5(2) 2 2_655
C43 Eu1 H1A 104.3(16) 1_545 .
C1 Eu1 H1A 18.4(17) . .
C36 Eu1 H1A 77.0(17) 2 .
C53 Eu1 H1A 108.0(17) 2_655 .
C37 Eu1 H1A 99.5(17) 2 .
C54 Eu1 H1A 133.7(17) 2_655 .
C44 Eu1 H1A 76.8(16) 1_545 .
C52 Eu1 H1A 99.4(17) 2_655 .
C55 Eu1 H1A 154.2(17) 2_655 .
C2 Eu1 H1A 39.6(17) . .
C38 Eu1 H1A 125.5(17) 2 .
C56 Eu1 H1A 138.0(17) 2_655 .
O1 Eu2 C22 126.6(2) . .
O1 Eu2 C8 88.5(2) . 2_655
C22 Eu2 C8 79.0(2) . 2_655
O1 Eu2 C1 132.5(2) . .
C22 Eu2 C1 97.9(2) . .
C8 Eu2 C1 84.0(2) 2_655 .
O1 Eu2 C15 115.9(2) . .
C22 Eu2 C15 84.7(2) . .
C8 Eu2 C15 155.6(2) 2_655 .
C1 Eu2 C15 80.4(2) . .
O1 Eu2 C23 98.8(2) . .
C22 Eu2 C23 28.7(2) . .
C8 Eu2 C23 83.3(2) 2_655 .
C1 Eu2 C23 126.5(2) . .
C15 Eu2 C23 91.0(2) . .
O1 Eu2 C2 106.06(19) . .
C22 Eu2 C2 125.6(2) . .
C8 Eu2 C2 91.0(2) 2_655 .
C1 Eu2 C2 27.8(2) . .
C15 Eu2 C2 83.89(19) . .
C23 Eu2 C2 154.3(2) . .
O1 Eu2 C7 82.42(19) . .
C22 Eu2 C7 140.9(2) . .
C8 Eu2 C7 76.1(2) 2_655 .
C1 Eu2 C7 50.2(2) . .
C15 Eu2 C7 107.1(2) . .
C23 Eu2 C7 159.3(2) . .
C2 Eu2 C7 27.62(18) . .
O1 Eu2 C16 89.64(18) . .
C22 Eu2 C16 100.3(2) . .
C8 Eu2 C16 177.0(2) 2_655 .
C1 Eu2 C16 99.0(2) . .
C15 Eu2 C16 26.23(19) . .
C23 Eu2 C16 94.68(19) . .
C2 Eu2 C16 91.76(17) . .
C7 Eu2 C16 105.96(19) . .
O1 Eu2 H1B 130.5(13) . .
C22 Eu2 H1B 91.1(13) . .
C8 Eu2 H1B 66.4(15) 2_655 .
C1 Eu2 H1B 17.8(14) . .
C15 Eu2 H1B 96.2(15) . .
C23 Eu2 H1B 118.2(14) . .
C2 Eu2 H1B 38.2(14) . .
C7 Eu2 H1B 51.3(13) . .
C16 Eu2 H1B 116.5(15) . .
C22 Eu3 C29 113.8(2) . .
C22 Eu3 C15 87.3(2) . 2
C29 Eu3 C15 92.2(2) . 2
C22 Eu3 C11 133.4(2) . .
C29 Eu3 C11 91.0(2) . .
C15 Eu3 C11 132.5(2) 2 .
C22 Eu3 C12 119.7(2) . .
C29 Eu3 C12 117.8(2) . .
C15 Eu3 C12 118.7(2) 2 .
C11 Eu3 C12 27.9(2) . .
C22 Eu3 C16 96.8(2) . 2
C29 Eu3 C16 112.1(2) . 2
C15 Eu3 C16 28.2(2) 2 2
C11 Eu3 C16 109.9(2) . 2
C12 Eu3 C16 91.2(2) . 2
C22 Eu3 C23 28.9(2) . .
C29 Eu3 C23 85.0(2) . .
C15 Eu3 C23 89.1(2) 2 .
C11 Eu3 C23 138.4(2) . .
C12 Eu3 C23 141.1(2) . .
C16 Eu3 C23 109.9(2) 2 .
C22 Eu3 C10 114.7(2) . .
C29 Eu3 C10 81.9(2) . .
C15 Eu3 C10 157.8(2) 2 .
C11 Eu3 C10 27.4(2) . .
C12 Eu3 C10 48.8(2) . .
C16 Eu3 C10 137.3(2) 2 .
C23 Eu3 C10 111.5(2) . .
C22 Eu3 C13 92.3(2) . .
C29 Eu3 C13 136.6(2) . .
C15 Eu3 C13 124.5(2) 2 .
C11 Eu3 C13 48.0(2) . .
C12 Eu3 C13 27.5(2) . .
C16 Eu3 C13 97.6(2) 2 .
C23 Eu3 C13 114.7(2) . .
C10 Eu3 C13 55.2(2) . .
C22 Eu3 C30 140.9(2) . .
C29 Eu3 C30 27.1(2) . .
C15 Eu3 C30 94.06(19) 2 .
C11 Eu3 C30 69.9(2) . .
C12 Eu3 C30 93.7(2) . .
C16 Eu3 C30 102.64(18) 2 .
C23 Eu3 C30 112.03(19) . .
C10 Eu3 C30 71.08(19) . .
C13 Eu3 C30 117.9(2) . .
C22 Eu3 C17 81.5(2) . 2
C29 Eu3 C17 139.2(2) . 2
C15 Eu3 C17 49.32(19) 2 2
C11 Eu3 C17 105.4(2) . 2
C12 Eu3 C17 79.4(2) . 2
C16 Eu3 C17 27.28(17) 2 2
C23 Eu3 C17 104.4(2) . 2
C10 Eu3 C17 127.6(2) . 2
C13 Eu3 C17 75.8(2) . 2
C30 Eu3 C17 127.52(18) . 2
C22 Eu3 C14 78.2(2) . .
C29 Eu3 C14 123.7(2) . .
C15 Eu3 C14 144.1(2) 2 .
C11 Eu3 C14 55.4(2) . .
C12 Eu3 C14 48.0(2) . .
C16 Eu3 C14 121.0(2) 2 .
C23 Eu3 C14 93.3(2) . .
C10 Eu3 C14 46.73(19) . .
C13 Eu3 C14 26.4(2) . .
C30 Eu3 C14 117.81(19) . .
C17 Eu3 C14 95.70(19) 2 .
C22 Eu3 H29B 104.4(16) . .
C29 Eu3 H29B 18.8(17) . .
C15 Eu3 H29B 75.2(18) 2 .
C11 Eu3 H29B 108.4(17) . .
C12 Eu3 H29B 133.4(17) . .
C16 Eu3 H29B 98.4(17) 2 .
C23 Eu3 H29B 77.0(16) . .
C10 Eu3 H29B 100.7(18) . .
C13 Eu3 H29B 155.3(18) . .
C30 Eu3 H29B 39.7(17) . .
C17 Eu3 H29B 124.2(17) 2 .
C14 Eu3 H29B 140.1(17) . .
O2 Eu4 C43 127.8(2) . .
O2 Eu4 C29 132.5(2) . .
C43 Eu4 C29 97.9(2) . .
O2 Eu4 C50 91.9(2) . .
C43 Eu4 C50 80.5(2) . .
C29 Eu4 C50 82.8(2) . .
O2 Eu4 C36 111.1(2) . .
C43 Eu4 C36 85.1(3) . .
C29 Eu4 C36 81.6(2) . .
C50 Eu4 C36 157.1(3) . .
O2 Eu4 C44 99.9(2) . .
C43 Eu4 C44 28.4(2) . .
C29 Eu4 C44 126.3(2) . .
C50 Eu4 C44 85.5(2) . .
C36 Eu4 C44 90.4(2) . .
O2 Eu4 C30 105.83(19) . .
C43 Eu4 C30 125.6(2) . .
C29 Eu4 C30 27.8(2) . .
C50 Eu4 C30 90.4(2) . .
C36 Eu4 C30 83.5(2) . .
C44 Eu4 C30 154.04(19) . .
O2 Eu4 C31 82.50(19) . .
C43 Eu4 C31 142.6(2) . .
C29 Eu4 C31 50.3(2) . .
C50 Eu4 C31 76.6(2) . .
C36 Eu4 C31 105.4(2) . .
C44 Eu4 C31 162.05(19) . .
C30 Eu4 C31 27.51(18) . .
O2 Eu4 C37 85.3(2) . .
C43 Eu4 C37 101.5(2) . .
C29 Eu4 C37 98.9(2) . .
C50 Eu4 C37 177.1(2) . .
C36 Eu4 C37 25.8(2) . .
C44 Eu4 C37 95.35(19) . .
C30 Eu4 C37 89.99(17) . .
C31 Eu4 C37 102.58(19) . .
O2 Eu4 H29A 134.2(16) . .
C43 Eu4 H29A 89.0(16) . .
C29 Eu4 H29A 18.2(17) . .
C50 Eu4 H29A 65.5(17) . .
C36 Eu4 H29A 96.6(17) . .
C44 Eu4 H29A 116.1(16) . .
C30 Eu4 H29A 40.5(17) . .
C31 Eu4 H29A 54.6(16) . .
C37 Eu4 H29A 116.4(17) . .
O2 Eu4 H36B 121.9(18) . .
C43 Eu4 H36B 91.4(18) . .
C29 Eu4 H36B 60.5(19) . .
C50 Eu4 H36B 141.0(18) . .
C36 Eu4 H36B 21.3(18) . .
C44 Eu4 H36B 105.1(18) . .
C30 Eu4 H36B 63.6(19) . .
C31 Eu4 H36B 88.1(18) . .
C37 Eu4 H36B 41.4(18) . .
H29A Eu4 H36B 76(3) . .
C60A O1 C57A 107.3(8) . .
C60B O1 C57B 109(2) . .
C60A O1 Eu2 120.5(6) . .
C57A O1 Eu2 132.2(5) . .
C60B O1 Eu2 125.9(17) . .
C57B O1 Eu2 124.5(15) . .
C64B O2 C61B 102(3) . .
C64A O2 C61A 109.3(10) . .
C64B O2 Eu4 122(2) . .
C61B O2 Eu4 136(3) . .
C64A O2 Eu4 119.0(7) . .
C61A O2 Eu4 131.7(7) . .
C2 C1 Eu1 89.5(4) . .
C2 C1 Eu2 82.0(4) . .
Eu1 C1 Eu2 171.5(3) . .
C2 C1 H1B 111(4) . .
Eu1 C1 H1B 104(4) . .
Eu2 C1 H1B 78(4) . .
C2 C1 H1A 120(5) . .
Eu1 C1 H1A 76(5) . .
Eu2 C1 H1A 108(5) . .
H1B C1 H1A 130(7) . .
C1 C2 C3 122.7(7) . .
C1 C2 C7 122.0(7) . .
C3 C2 C7 115.4(7) . .
C1 C2 Eu2 70.2(4) . .
C3 C2 Eu2 126.9(4) . .
C7 C2 Eu2 76.7(4) . .
C1 C2 Eu1 63.3(4) . .
C3 C2 Eu1 81.7(4) . .
C7 C2 Eu1 128.1(4) . .
Eu2 C2 Eu1 133.5(2) . .
C4 C3 C2 122.2(8) . .
C4 C3 Eu1 129.1(5) . .
C2 C3 Eu1 72.4(4) . .
C4 C3 H3 118.9 . .
C2 C3 H3 118.9 . .
Eu1 C3 H3 70.1 . .
C3 C4 C5 121.3(8) . .
C3 C4 H4 119.4 . .
C5 C4 H4 119.4 . .
C6 C5 C4 118.1(8) . .
C6 C5 H5 121.0 . .
C4 C5 H5 121.0 . .
C5 C6 C7 122.1(8) . .
C5 C6 H6 119.0 . .
C7 C6 H6 119.0 . .
C6 C7 C2 121.0(7) . .
C6 C7 Eu2 128.6(5) . .
C2 C7 Eu2 75.7(4) . .
C6 C7 H7 109.1 . .
C2 C7 H7 109.1 . .
Eu2 C7 H7 109.1 . .
C9 C8 Eu2 118.1(5) . 2_655
C9 C8 H8A 107.8 . .
Eu2 C8 H8A 107.8 2_655 .
C9 C8 H8AB 107.8 . .
Eu2 C8 H8AB 107.8 2_655 .
H8A C8 H8AB 107.1 . .
C8 C9 C10 123.6(7) . .
C8 C9 C14 121.9(7) . .
C10 C9 C14 114.5(7) . .
C8 C9 Eu3 125.2(5) . .
C10 C9 Eu3 68.5(4) . .
C14 C9 Eu3 74.1(4) . .
C11 C10 C9 123.3(7) . .
C11 C10 Eu3 73.6(4) . .
C9 C10 Eu3 84.9(4) . .
C11 C10 H10 118.2 . .
C9 C10 H10 118.2 . .
Eu3 C10 H10 118.2 . .
C10 C11 C12 120.7(7) . .
C10 C11 Eu3 79.0(4) . .
C12 C11 Eu3 76.4(5) . .
C10 C11 H11 119.6 . .
C12 C11 H11 119.6 . .
Eu3 C11 H11 119.6 . .
C11 C12 C13 117.9(7) . .
C11 C12 Eu3 75.7(4) . .
C13 C12 Eu3 80.6(5) . .
C11 C12 H12 120.8 . .
C13 C12 H12 120.8 . .
Eu3 C12 H12 120.8 . .
C14 C13 C12 121.4(7) . .
C14 C13 Eu3 80.4(4) . .
C12 C13 Eu3 71.9(4) . .
C14 C13 H13 119.3 . .
C12 C13 H13 119.3 . .
Eu3 C13 H13 119.3 . .
C13 C14 C9 121.8(7) . .
C13 C14 Eu3 73.2(4) . .
C9 C14 Eu3 79.5(4) . .
C13 C14 H14 119.1 . .
C9 C14 H14 119.1 . .
Eu3 C14 H14 119.1 . .
C16 C15 Eu3 79.6(4) . 2
C16 C15 Eu2 88.2(4) . .
Eu3 C15 Eu2 167.4(3) 2 .
C16 C15 H15B 117(4) . .
Eu3 C15 H15B 86(4) 2 .
Eu2 C15 H15B 102(4) . .
C16 C15 H15A 127(6) . .
Eu3 C15 H15A 107(6) 2 .
Eu2 C15 H15A 78(6) . .
H15B C15 H15A 116(7) . .
C15 C16 C17 122.4(7) . .
C15 C16 C21 122.9(7) . .
C17 C16 C21 114.7(7) . .
C15 C16 Eu3 72.2(4) . 2
C17 C16 Eu3 82.8(4) . 2
C21 C16 Eu3 114.8(5) . 2
C15 C16 Eu2 65.6(4) . .
C17 C16 Eu2 122.7(5) . .
C21 C16 Eu2 86.5(5) . .
Eu3 C16 Eu2 137.6(2) 2 .
C18 C17 C16 122.0(7) . .
C18 C17 Eu3 121.5(5) . 2
C16 C17 Eu3 70.0(4) . 2
C18 C17 H17 112.4 . .
C16 C17 H17 112.4 . .
Eu3 C17 H17 112.4 2 .
C19 C18 C17 121.6(7) . .
C19 C18 H18 119.2 . .
C17 C18 H18 119.2 . .
C18 C19 C20 117.9(8) . .
C18 C19 H19 121.1 . .
C20 C19 H19 121.1 . .
C21 C20 C19 121.7(8) . .
C21 C20 H20 119.1 . .
C19 C20 H20 119.1 . .
C20 C21 C16 122.1(7) . .
C20 C21 H21 119.0 . .
C16 C21 H21 119.0 . .
C23 C22 Eu3 82.6(4) . .
C23 C22 Eu2 81.0(4) . .
Eu3 C22 Eu2 163.4(3) . .
C23 C22 H22B 112(7) . .
Eu3 C22 H22B 97(7) . .
Eu2 C22 H22B 92(7) . .
C23 C22 H22A 116(4) . .
Eu3 C22 H22A 104(4) . .
Eu2 C22 H22A 81(4) . .
H22B C22 H22A 129(9) . .
C28 C23 C24 114.0(7) . .
C28 C23 C22 123.6(7) . .
C24 C23 C22 122.4(7) . .
C28 C23 Eu3 93.4(5) . .
C24 C23 Eu3 108.6(5) . .
C22 C23 Eu3 68.6(4) . .
C28 C23 Eu2 111.7(5) . .
C24 C23 Eu2 90.9(4) . .
C22 C23 Eu2 70.3(4) . .
Eu3 C23 Eu2 138.8(3) . .
C25 C24 C23 122.5(7) . .
C25 C24 H24 118.8 . .
C23 C24 H24 118.8 . .
C26 C25 C24 120.8(7) . .
C26 C25 H25 119.6 . .
C24 C25 H25 119.6 . .
C27 C26 C25 118.5(7) . .
C27 C26 H26 120.8 . .
C25 C26 H26 120.8 . .
C26 C27 C28 121.8(7) . .
C26 C27 H27 119.1 . .
C28 C27 H27 119.1 . .
C27 C28 C23 122.5(7) . .
C27 C28 H28 118.8 . .
C23 C28 H28 118.8 . .
C30 C29 Eu3 89.1(4) . .
C30 C29 Eu4 82.3(4) . .
Eu3 C29 Eu4 171.3(3) . .
C30 C29 H29B 119(5) . .
Eu3 C29 H29B 78(5) . .
Eu4 C29 H29B 108(5) . .
C30 C29 H29A 120(5) . .
Eu3 C29 H29A 106(5) . .
Eu4 C29 H29A 77(5) . .
H29B C29 H29A 122(7) . .
C29 C30 C31 122.4(6) . .
C29 C30 C35 121.8(7) . .
C31 C30 C35 115.8(6) . .
C29 C30 Eu4 69.9(4) . .
C31 C30 Eu4 76.5(4) . .
C35 C30 Eu4 127.3(4) . .
C29 C30 Eu3 63.8(4) . .
C31 C30 Eu3 128.3(4) . .
C35 C30 Eu3 80.9(4) . .
Eu4 C30 Eu3 133.7(2) . .
C32 C31 C30 121.2(7) . .
C32 C31 Eu4 128.4(5) . .
C30 C31 Eu4 76.0(4) . .
C32 C31 H31 109.0 . .
C30 C31 H31 109.0 . .
Eu4 C31 H31 109.0 . .
C33 C32 C31 121.5(7) . .
C33 C32 H32 119.2 . .
C31 C32 H32 119.2 . .
C32 C33 C34 118.7(7) . .
C32 C33 H33 120.7 . .
C34 C33 H33 120.7 . .
C35 C34 C33 121.0(7) . .
C35 C34 H34 119.5 . .
C33 C34 H34 119.5 . .
C34 C35 C30 121.7(7) . .
C34 C35 Eu3 129.3(5) . .
C30 C35 Eu3 72.9(4) . .
C34 C35 H35 119.1 . .
C30 C35 H35 119.1 . .
Eu3 C35 H35 69.6 . .
C37 C36 Eu1 79.2(4) . 2
C37 C36 Eu4 92.1(5) . .
Eu1 C36 Eu4 170.9(4) 2 .
C37 C36 H36B 123(5) . .
Eu1 C36 H36B 107(5) 2 .
Eu4 C36 H36B 75(5) . .
C37 C36 H36A 122(7) . .
Eu1 C36 H36A 88(7) 2 .
Eu4 C36 H36A 99(7) . .
H36B C36 H36A 114(8) . .
C36 C37 C42 122.8(7) . .
C36 C37 C38 122.0(7) . .
C42 C37 C38 115.1(8) . .
C36 C37 Eu1 72.2(4) . 2
C42 C37 Eu1 111.8(5) . 2
C38 C37 Eu1 84.7(4) . 2
C36 C37 Eu4 62.1(4) . .
C42 C37 Eu4 91.7(6) . .
C38 C37 Eu4 121.1(5) . .
Eu1 C37 Eu4 134.2(3) 2 .
C39 C38 C37 121.6(8) . .
C39 C38 Eu1 120.4(5) . 2
C37 C38 Eu1 68.2(4) . 2
C39 C38 H38 113.2 . .
C37 C38 H38 113.2 . .
Eu1 C38 H38 113.2 2 .
C40 C39 C38 121.6(9) . .
C40 C39 H39 119.2 . .
C38 C39 H39 119.2 . .
C39 C40 C41 117.7(10) . .
C39 C40 H40 121.2 . .
C41 C40 H40 121.2 . .
C42 C41 C40 122.2(10) . .
C42 C41 H41 118.9 . .
C40 C41 H41 118.9 . .
C41 C42 C37 121.7(9) . .
C41 C42 H42 119.2 . .
C37 C42 H42 119.2 . .
C44 C43 Eu1 82.1(4) . 1_565
C44 C43 Eu4 81.3(4) . .
Eu1 C43 Eu4 163.4(3) 1_565 .
C44 C43 H43B 116(7) . .
Eu1 C43 H43B 102(6) 1_565 .
Eu4 C43 H43B 85(6) . .
C44 C43 H43A 114(4) . .
Eu1 C43 H43A 103(4) 1_565 .
Eu4 C43 H43A 84(4) . .
H43B C43 H43A 126(8) . .
C43 C44 C45 123.2(7) . .
C43 C44 C49 122.6(7) . .
C45 C44 C49 114.3(7) . .
C43 C44 Eu1 69.0(4) . 1_565
C45 C44 Eu1 94.3(5) . 1_565
C49 C44 Eu1 107.7(5) . 1_565
C43 C44 Eu4 70.3(4) . .
C45 C44 Eu4 107.2(5) . .
C49 C44 Eu4 94.6(5) . .
Eu1 C44 Eu4 139.3(3) 1_565 .
C46 C45 C44 122.6(7) . .
C46 C45 H45 118.7 . .
C44 C45 H45 118.7 . .
C45 C46 C47 121.7(8) . .
C45 C46 H46 119.2 . .
C47 C46 H46 119.2 . .
C48 C47 C46 117.7(7) . .
C48 C47 H47 121.1 . .
C46 C47 H47 121.1 . .
C47 C48 C49 122.1(7) . .
C47 C48 H48 119.0 . .
C49 C48 H48 119.0 . .
C48 C49 C44 121.7(7) . .
C48 C49 H49 119.1 . .
C44 C49 H49 119.1 . .
C51 C50 Eu4 116.6(5) . .
C51 C50 H50A 108.1 . .
Eu4 C50 H50A 108.1 . .
C51 C50 H50B 108.1 . .
Eu4 C50 H50B 108.1 . .
H50A C50 H50B 107.3 . .
C50 C51 C56 122.9(7) . .
C50 C51 C52 123.5(7) . .
C56 C51 C52 113.6(7) . .
C50 C51 Eu1 127.1(5) . 2_655
C56 C51 Eu1 74.3(4) . 2_655
C52 C51 Eu1 68.4(4) . 2_655
C53 C52 C51 123.7(7) . .
C53 C52 Eu1 73.0(4) . 2_655
C51 C52 Eu1 84.8(4) . 2_655
C53 C52 H52 118.1 . .
C51 C52 H52 118.1 . .
Eu1 C52 H52 118.1 2_655 .
C52 C53 C54 121.6(7) . .
C52 C53 Eu1 80.1(4) . 2_655
C54 C53 Eu1 77.0(5) . 2_655
C52 C53 H53 119.1 . .
C54 C53 H53 119.1 . .
Eu1 C53 H53 119.1 2_655 .
C53 C54 C55 116.4(8) . .
C53 C54 Eu1 74.8(4) . 2_655
C55 C54 Eu1 79.6(5) . 2_655
C53 C54 H54 121.5 . .
C55 C54 H54 121.5 . .
Eu1 C54 H54 121.5 2_655 .
C56 C55 C54 122.7(7) . .
C56 C55 Eu1 81.9(5) . 2_655
C54 C55 Eu1 72.9(4) . 2_655
C56 C55 H55 118.7 . .
C54 C55 H55 118.7 . .
Eu1 C55 H55 118.7 2_655 .
C55 C56 C51 121.9(7) . .
C55 C56 Eu1 72.1(4) . 2_655
C51 C56 Eu1 79.3(4) . 2_655
C55 C56 H56 119.0 . .
C51 C56 H56 119.0 . .
Eu1 C56 H56 119.0 2_655 .
O1 C57A C58A 107.1(9) . .
O1 C57A H57A 110.3 . .
C58A C57A H57A 110.3 . .
O1 C57A H57B 110.3 . .
C58A C57A H57B 110.3 . .
H57A C57A H57B 108.6 . .
C59A C58A C57A 105.6(10) . .
C59A C58A H58A 110.6 . .
C57A C58A H58A 110.6 . .
C59A C58A H58B 110.6 . .
C57A C58A H58B 110.6 . .
H58A C58A H58B 108.7 . .
C58A C59A C60A 104.5(10) . .
C58A C59A H59A 110.9 . .
C60A C59A H59A 110.9 . .
C58A C59A H59B 110.9 . .
C60A C59A H59B 110.9 . .
H59A C59A H59B 108.9 . .
O1 C60A C59A 107.1(11) . .
O1 C60A H60A 110.3 . .
C59A C60A H60A 110.3 . .
O1 C60A H60B 110.3 . .
C59A C60A H60B 110.3 . .
H60A C60A H60B 108.6 . .
O2 C61A C62A 103.9(13) . .
O2 C61A H61A 111.0 . .
C62A C61A H61A 111.0 . .
O2 C61A H61B 111.0 . .
C62A C61A H61B 111.0 . .
H61A C61A H61B 109.0 . .
C61A C62A C63A 101.8(12) . .
C61A C62A H62A 111.4 . .
C63A C62A H62A 111.4 . .
C61A C62A H62B 111.4 . .
C63A C62A H62B 111.4 . .
H62A C62A H62B 109.3 . .
C64A C63A C62A 105.0(12) . .
C64A C63A H63A 110.7 . .
C62A C63A H63A 110.7 . .
C64A C63A H63B 110.7 . .
C62A C63A H63B 110.7 . .
H63A C63A H63B 108.8 . .
C63A C64A O2 108.0(12) . .
C63A C64A H64A 110.1 . .
O2 C64A H64A 110.1 . .
C63A C64A H64B 110.1 . .
O2 C64A H64B 110.1 . .
H64A C64A H64B 108.4 . .
O1 C57B C58B 92(3) . .
O1 C57B H57C 113.3 . .
C58B C57B H57C 113.3 . .
O1 C57B H57D 113.3 . .
C58B C57B H57D 113.3 . .
H57C C57B H57D 110.7 . .
C59B C58B C57B 113(4) . .
C59B C58B H58C 109.1 . .
C57B C58B H58C 109.1 . .
C59B C58B H58D 109.1 . .
C57B C58B H58D 109.1 . .
H58C C58B H58D 107.8 . .
C60B C59B C58B 102(4) . .
C60B C59B H59C 111.4 . .
C58B C59B H59C 111.4 . .
C60B C59B H59D 111.4 . .
C58B C59B H59D 111.4 . .
H59C C59B H59D 109.2 . .
C59B C60B O1 107(3) . .
C59B C60B H60C 110.4 . .
O1 C60B H60C 110.4 . .
C59B C60B H60D 110.4 . .
O1 C60B H60D 110.4 . .
H60C C60B H60D 108.6 . .
O2 C61B C62B 114(5) . .
O2 C61B H61C 108.8 . .
C62B C61B H61C 108.8 . .
O2 C61B H61D 108.8 . .
C62B C61B H61D 108.8 . .
H61C C61B H61D 107.7 . .
C61B C62B C63B 93(4) . .
C61B C62B H62C 113.1 . .
C63B C62B H62C 113.1 . .
C61B C62B H62D 113.1 . .
C63B C62B H62D 113.1 . .
H62C C62B H62D 110.5 . .
C64B C63B C62B 101(4) . .
C64B C63B H63C 111.5 . .
C62B C63B H63C 111.5 . .
C64B C63B H63D 111.5 . .
C62B C63B H63D 111.5 . .
H63C C63B H63D 109.4 . .
C63B C64B O2 117(5) . .
C63B C64B H64C 108.0 . .
O2 C64B H64C 108.0 . .
C63B C64B H64D 108.0 . .
O2 C64B H64D 108.0 . .
H64C C64B H64D 107.3 . .

loop_
_geom_bond_atom_site_label_1
_geom_bond_atom_site_label_2
_geom_bond_distance
_geom_bond_site_symmetry_2
Eu1 C43 2.753(8) 1_545
Eu1 C1 2.761(7) .
Eu1 C36 2.818(7) 2
Eu1 C53 2.884(7) 2_655
Eu1 C37 2.908(7) 2
Eu1 C54 2.912(8) 2_655
Eu1 C44 2.921(7) 1_545
Eu1 C52 2.971(7) 2_655
Eu1 C55 2.997(8) 2_655
Eu1 C2 3.089(6) .
Eu1 C38 3.118(7) 2
Eu1 C56 3.119(7) 2_655
Eu1 H1A 2.69(7) .
Eu2 O1 2.530(5) .
Eu2 C22 2.812(7) .
Eu2 C8 2.834(7) 2_655
Eu2 C1 2.842(7) .
Eu2 C15 2.888(7) .
Eu2 C23 2.949(7) .
Eu2 C2 2.992(6) .
Eu2 C7 3.005(7) .
Eu2 C16 3.171(7) .
Eu2 H1B 2.80(6) .
Eu3 C22 2.761(8) .
Eu3 C29 2.767(7) .
Eu3 C15 2.826(7) 2
Eu3 C11 2.891(8) .
Eu3 C12 2.899(8) .
Eu3 C16 2.920(6) 2
Eu3 C23 2.942(7) .
Eu3 C10 2.959(7) .
Eu3 C13 3.009(8) .
Eu3 C30 3.083(6) .
Eu3 C17 3.083(7) 2
Eu3 C14 3.098(7) .
Eu3 H29B 2.72(8) .
Eu4 O2 2.512(6) .
Eu4 C43 2.811(8) .
Eu4 C29 2.828(7) .
Eu4 C50 2.837(7) .
Eu4 C36 2.875(7) .
Eu4 C44 2.952(7) .
Eu4 C30 2.985(6) .
Eu4 C31 2.993(7) .
Eu4 C37 3.251(8) .
Eu4 H29A 2.77(8) .
Eu4 H36B 2.80(9) .
O1 C60A 1.403(12) .
O1 C57A 1.437(13) .
O1 C60B 1.48(4) .
O1 C57B 1.50(4) .
O2 C64B 1.36(5) .
O2 C61B 1.40(7) .
O2 C64A 1.467(15) .
O2 C61A 1.473(19) .
C1 C2 1.409(10) .
C1 H1B 0.87(7) .
C1 H1A 0.88(8) .
C2 C3 1.414(10) .
C2 C7 1.431(9) .
C3 C4 1.383(12) .
C3 H3 0.9500 .
C4 C5 1.389(13) .
C4 H4 0.9500 .
C5 C6 1.376(12) .
C5 H5 0.9500 .
C6 C7 1.390(11) .
C6 H6 0.9500 .
C7 H7 1.0000 .
C8 C9 1.415(11) .
C8 Eu2 2.834(7) 2_655
C8 H8A 0.9900 .
C8 H8AB 0.9900 .
C9 C10 1.427(10) .
C9 C14 1.433(10) .
C10 C11 1.388(11) .
C10 H10 1.0000 .
C11 C12 1.397(11) .
C11 H11 1.0000 .
C12 C13 1.409(12) .
C12 H12 1.0000 .
C13 C14 1.396(12) .
C13 H13 1.0000 .
C14 H14 1.0000 .
C15 C16 1.402(10) .
C15 Eu3 2.826(7) 2
C15 H15B 0.98(7) .
C15 H15A 0.93(10) .
C16 C17 1.425(9) .
C16 C21 1.433(11) .
C16 Eu3 2.920(6) 2
C17 C18 1.390(10) .
C17 Eu3 3.083(7) 2
C17 H17 1.0000 .
C18 C19 1.382(12) .
C18 H18 0.9500 .
C19 C20 1.393(12) .
C19 H19 0.9500 .
C20 C21 1.374(12) .
C20 H20 0.9500 .
C21 H21 0.9500 .
C22 C23 1.432(11) .
C22 H22B 0.87(12) .
C22 H22A 0.99(8) .
C23 C28 1.411(10) .
C23 C24 1.430(10) .
C24 C25 1.379(11) .
C24 H24 0.9500 .
C25 C26 1.378(11) .
C25 H25 0.9500 .
C26 C27 1.365(12) .
C26 H26 0.9500 .
C27 C28 1.375(11) .
C27 H27 0.9500 .
C28 H28 0.9500 .
C29 C30 1.405(10) .
C29 H29B 0.90(8) .
C29 H29A 0.89(8) .
C30 C31 1.422(9) .
C30 C35 1.424(9) .
C31 C32 1.387(10) .
C31 H31 1.0000 .
C32 C33 1.379(11) .
C32 H32 0.9500 .
C33 C34 1.388(12) .
C33 H33 0.9500 .
C34 C35 1.381(10) .
C34 H34 0.9500 .
C35 H35 0.9500 .
C36 C37 1.416(12) .
C36 Eu1 2.818(7) 2
C36 H36B 1.05(9) .
C36 H36A 0.90(10) .
C37 C42 1.426(12) .
C37 C38 1.428(10) .
C37 Eu1 2.908(7) 2
C38 C39 1.393(12) .
C38 Eu1 3.118(7) 2
C38 H38 1.0000 .
C39 C40 1.376(14) .
C39 H39 0.9500 .
C40 C41 1.396(16) .
C40 H40 0.9500 .
C41 C42 1.370(15) .
C41 H41 0.9500 .
C42 H42 0.9500 .
C43 C44 1.422(10) .
C43 Eu1 2.753(8) 1_565
C43 H43B 0.83(9) .
C43 H43A 0.98(8) .
C44 C45 1.425(10) .
C44 C49 1.426(10) .
C44 Eu1 2.921(7) 1_565
C45 C46 1.369(11) .
C45 H45 0.9500 .
C46 C47 1.382(12) .
C46 H46 0.9500 .
C47 C48 1.376(11) .
C47 H47 0.9500 .
C48 C49 1.382(11) .
C48 H48 0.9500 .
C49 H49 0.9500 .
C50 C51 1.405(11) .
C50 H50A 0.9900 .
C50 H50B 0.9900 .
C51 C56 1.441(10) .
C51 C52 1.442(10) .
C51 Eu1 3.182(7) 2_655
C52 C53 1.367(11) .
C52 Eu1 2.971(7) 2_655
C52 H52 1.0000 .
C53 C54 1.409(11) .
C53 Eu1 2.884(7) 2_655
C53 H53 1.0000 .
C54 C55 1.409(12) .
C54 Eu1 2.912(8) 2_655
C54 H54 1.0000 .
C55 C56 1.382(12) .
C55 Eu1 2.997(8) 2_655
C55 H55 1.0000 .
C56 Eu1 3.119(7) 2_655
C56 H56 1.0000 .
C57A C58A 1.500(16) .
C57A H57A 0.9900 .
C57A H57B 0.9900 .
C58A C59A 1.495(18) .
C58A H58A 0.9900 .
C58A H58B 0.9900 .
C59A C60A 1.495(18) .
C59A H59A 0.9900 .
C59A H59B 0.9900 .
C60A H60A 0.9900 .
C60A H60B 0.9900 .
C61A C62A 1.50(2) .
C61A H61A 0.9900 .
C61A H61B 0.9900 .
C62A C63A 1.58(2) .
C62A H62A 0.9900 .
C62A H62B 0.9900 .
C63A C64A 1.42(2) .
C63A H63A 0.9900 .
C63A H63B 0.9900 .
C64A H64A 0.9900 .
C64A H64B 0.9900 .
C57B C58B 1.52(6) .
C57B H57C 0.9900 .
C57B H57D 0.9900 .
C58B C59B 1.47(6) .
C58B H58C 0.9900 .
C58B H58D 0.9900 .
C59B C60B 1.44(6) .
C59B H59C 0.9900 .
C59B H59D 0.9900 .
C60B H60C 0.9900 .
C60B H60D 0.9900 .
C61B C62B 1.49(7) .
C61B H61C 0.9900 .
C61B H61D 0.9900 .
C62B C63B 1.67(7) .
C62B H62C 0.9900 .
C62B H62D 0.9900 .
C63B C64B 1.30(6) .
C63B H63C 0.9900 .
C63B H63D 0.9900 .
C64B H64C 0.9900 .
C64B H64D 0.9900 .
